data_4031525
loop_
_publ_author_name
'Provencher, Philip A.'
'Love, Jennifer A.'

_publ_section_title
;
 Synthesis and Performance of a Biomimetic Indicator for Alkylating
 Agents.
;
_journal_issue 19
_journal_name_full 'The Journal of organic chemistry'
_journal_page_first 9603
_journal_page_last 9609
_journal_paper_doi 10.1021/acs.joc.5b01584
_journal_volume 80
_journal_year 2015
_chemical_formula_moiety 'C13 H11 N2 O3, Cl'
_chemical_formula_sum 'C13 H11 Cl N2 O3'
_chemical_formula_weight 278.69
_chemical_name_systematic
;
 ?
;
_space_group_crystal_system triclinic
_space_group_IT_number 2
_space_group_name_Hall '-P 1'
_space_group_name_H-M_alt 'P -1'
_symmetry_space_group_name_Hall '-P 1'
_symmetry_space_group_name_H-M 'P -1'
_atom_sites_solution_hydrogens mixed
_atom_sites_solution_primary direct
_audit_creation_date 2013-09-11
_audit_creation_method
;
  Olex2 1.2
  (compiled Apr 23 2013 17:59:47, GUI svn.r4466)
;
_cell_angle_alpha 92.8180(10)
_cell_angle_beta 104.129(2)
_cell_angle_gamma 113.8020(10)
_cell_formula_units_Z 2
_cell_length_a 7.5626(4)
_cell_length_b 8.2241(4)
_cell_length_c 11.3238(6)
_cell_measurement_reflns_used 8666
_cell_measurement_temperature 90
_cell_measurement_theta_max 30.07
_cell_measurement_theta_min 2.75
_cell_volume 616.18(6)
_computing_data_reduction 'SAINT v8.27B (Bruker, 2012)'
_computing_molecular_graphics
;
O. V. Dolomanov, L. J. Bourhis, R. J. Gildea, J. A. K. Howard and H. Puschmann,
OLEX2: a complete structure solution, refinement and analysis program.
J. Appl. Cryst. (2009). 42, 339-341.
;
_computing_publication_material
;
O. V. Dolomanov, L. J. Bourhis, R. J. Gildea, J. A. K. Howard and H. Puschmann,
OLEX2: a complete structure solution, refinement and analysis program.
J. Appl. Cryst. (2009). 42, 339-341.
;
_computing_structure_refinement
;
XL, G.M. Sheldrick, Acta Cryst.
(2008). A64, 112-122
;
_computing_structure_solution
;
XS, G.M. Sheldrick, Acta Cryst.
(2008). A64, 112-122
;
_diffrn_ambient_temperature 90
_diffrn_measured_fraction_theta_full 1.000
_diffrn_measured_fraction_theta_max 0.998
_diffrn_measurement_device_type 'Bruker APEX-II CCD'
_diffrn_measurement_method '\f and \w scans'
_diffrn_radiation_monochromator graphite
_diffrn_radiation_type MoK\a
_diffrn_radiation_wavelength 0.71069
_diffrn_reflns_av_R_equivalents 0.0193
_diffrn_reflns_av_unetI/netI 0.0188
_diffrn_reflns_laue_measured_fraction_full 1.000
_diffrn_reflns_laue_measured_fraction_max 0.998
_diffrn_reflns_limit_h_max 10
_diffrn_reflns_limit_h_min -10
_diffrn_reflns_limit_k_max 11
_diffrn_reflns_limit_k_min -11
_diffrn_reflns_limit_l_max 15
_diffrn_reflns_limit_l_min -15
_diffrn_reflns_number 12004
_diffrn_reflns_point_group_measured_fraction_full 1.000
_diffrn_reflns_point_group_measured_fraction_max 0.998
_diffrn_reflns_theta_full 25.240
_diffrn_reflns_theta_max 30.089
_diffrn_reflns_theta_min 1.881
_diffrn_standards_number 0
_exptl_absorpt_coefficient_mu 0.315
_exptl_absorpt_correction_T_max 0.963
_exptl_absorpt_correction_T_min 0.898
_exptl_absorpt_correction_type multi-scan
_exptl_absorpt_process_details
;
SADABS-2012/1 (Bruker,2012) was used for absorption correction.
wR2(int) was 0.0386 before and 0.0325 after correction.
The Ratio of minimum to maximum transmission is 0.9328.
The \l/2 correction factor is 0.0015.
;
_exptl_crystal_colour orange
_exptl_crystal_colour_primary orange
_exptl_crystal_density_diffrn 1.502
_exptl_crystal_description irregular
_exptl_crystal_F_000 288
_exptl_crystal_size_max 0.37
_exptl_crystal_size_mid 0.31
_exptl_crystal_size_min 0.12
_refine_diff_density_max 0.549
_refine_diff_density_min -0.207
_refine_diff_density_rms 0.064
_refine_ls_extinction_method none
_refine_ls_goodness_of_fit_ref 1.042
_refine_ls_hydrogen_treatment mixed
_refine_ls_matrix_type full
_refine_ls_number_parameters 176
_refine_ls_number_reflns 3622
_refine_ls_number_restraints 0
_refine_ls_restrained_S_all 1.042
_refine_ls_R_factor_all 0.0405
_refine_ls_R_factor_gt 0.0364
_refine_ls_shift/su_max 0.001
_refine_ls_shift/su_mean 0.000
_refine_ls_structure_factor_coef Fsqd
_refine_ls_weighting_details 'w=1/[\s^2^(Fo^2^)+(0.0497P)^2^+0.3507P] where P=(Fo^2^+2Fc^2^)/3'
_refine_ls_weighting_scheme calc
_refine_ls_wR_factor_gt 0.0950
_refine_ls_wR_factor_ref 0.0983
_reflns_Friedel_coverage 0.000
_reflns_number_gt 3267
_reflns_number_total 3622
_reflns_threshold_expression 'I > 2\s(I)'
_cod_data_source_file jo5b01584_si_002.cif
_cod_data_source_block jl098
_cod_depositor_comments 'Adding full bibliography for 4031525.cif.'
_cod_database_code 4031525
_olex2_refinement_description
;
1. Fixed Uiso
 At 1.2 times of:
  All C(H) groups, All C(H,H) groups
2.a Secondary CH2 refined with riding coordinates:
 C7(H7A,H7B)
2.b Aromatic/amide H refined with riding coordinates:
 C1(H1), C4(H4), C5(H5), C9(H9), C10(H10), C11(H11), C12(H12), C13(H13)
;
_shelx_space_group_comment
;
The symmetry employed for this shelxl refinement is uniquely defined
by the following loop, which should always be used as a source of
symmetry information in preference to the above space-group names.
They are only intended as comments.
;
_shelxl_version_number 2013-3

loop_
_space_group_symop_operation_xyz
'x, y, z'
'-x, -y, -z'

loop_
_atom_site_label
_atom_site_type_symbol
_atom_site_fract_x
_atom_site_fract_y
_atom_site_fract_z
_atom_site_U_iso_or_equiv
_atom_site_adp_type
_atom_site_occupancy
_atom_site_site_symmetry_order
_atom_site_calc_flag
_atom_site_refinement_flags_posn
_atom_site_refinement_flags_adp
C1 C 1.28127(17) 0.50677(15) 1.04038(10) 0.0148(2) Uani 1 1 d . .
H1 H 1.3250 0.6035 1.1059 0.018 Uiso 1 1 calc R U
C2 C 1.18826(17) 0.51725(15) 0.91962(11) 0.0145(2) Uani 1 1 d . .
C3 C 1.12511(17) 0.37430(16) 0.82306(11) 0.0156(2) Uani 1 1 d . .
C4 C 1.15358(19) 0.22064(16) 0.85020(12) 0.0190(2) Uani 1 1 d . .
H4 H 1.1097 0.1228 0.7855 0.023 Uiso 1 1 calc R U
C5 C 1.24441(19) 0.20808(16) 0.96961(12) 0.0191(2) Uani 1 1 d . .
H5 H 1.2624 0.1032 0.9874 0.023 Uiso 1 1 calc R U
C6 C 1.30822(17) 0.35388(15) 1.06243(11) 0.0154(2) Uani 1 1 d . .
C7 C 1.02849(18) 0.38035(17) 0.69025(11) 0.0183(2) Uani 1 1 d . .
H7A H 1.0770 0.5079 0.6783 0.022 Uiso 1 1 calc R U
H7B H 1.0747 0.3189 0.6355 0.022 Uiso 1 1 calc R U
C8 C 0.80035(18) 0.29451(16) 0.65068(10) 0.0155(2) Uani 1 1 d . .
C9 C 0.6979(2) 0.34563(17) 0.55045(11) 0.0195(2) Uani 1 1 d . .
H9 H 0.7715 0.4356 0.5093 0.023 Uiso 1 1 calc R U
C10 C 0.4906(2) 0.26601(18) 0.51125(11) 0.0203(2) Uani 1 1 d . .
H10 H 0.4207 0.3010 0.4431 0.024 Uiso 1 1 calc R U
C11 C 0.47846(19) 0.08492(17) 0.66560(12) 0.0196(2) Uani 1 1 d . .
H11 H 0.4004 -0.0059 0.7044 0.024 Uiso 1 1 calc R U
C12 C 0.68652(19) 0.16186(17) 0.70819(12) 0.0189(2) Uani 1 1 d . .
H12 H 0.7521 0.1244 0.7767 0.023 Uiso 1 1 calc R U
C13 C 1.1649(2) 0.68668(17) 0.90087(12) 0.0204(2) Uani 1 1 d . .
H13 H 1.0989 0.6975 0.8208 0.024 Uiso 1 1 calc R U
N1 N 1.41546(16) 0.34852(15) 1.18828(10) 0.0188(2) Uani 1 1 d . .
N2 N 0.38721(16) 0.13906(14) 0.56913(10) 0.0178(2) Uani 1 1 d . .
O1 O 1.46745(16) 0.47601(13) 1.26949(8) 0.0239(2) Uani 1 1 d . .
O2 O 1.45389(18) 0.21850(14) 1.20512(10) 0.0294(2) Uani 1 1 d . .
O3 O 1.22771(19) 0.81075(14) 0.98499(10) 0.0299(2) Uani 1 1 d . .
Cl1 Cl -0.00918(4) -0.17206(4) 0.60928(3) 0.01872(9) Uani 1 1 d . .
H2 H 0.268(3) 0.097(3) 0.5476(18) 0.028(5) Uiso 1 1 d . .

loop_
_atom_site_aniso_label
_atom_site_aniso_U_11
_atom_site_aniso_U_22
_atom_site_aniso_U_33
_atom_site_aniso_U_23
_atom_site_aniso_U_13
_atom_site_aniso_U_12
C1 0.0170(5) 0.0129(5) 0.0145(5) 0.0017(4) 0.0032(4) 0.0072(4)
C2 0.0159(5) 0.0123(5) 0.0154(5) 0.0038(4) 0.0036(4) 0.0063(4)
C3 0.0142(5) 0.0155(5) 0.0151(5) 0.0021(4) 0.0030(4) 0.0051(4)
C4 0.0205(6) 0.0139(5) 0.0195(5) -0.0016(4) 0.0025(4) 0.0066(4)
C5 0.0218(6) 0.0125(5) 0.0229(6) 0.0033(4) 0.0041(5) 0.0087(4)
C6 0.0161(5) 0.0143(5) 0.0155(5) 0.0046(4) 0.0028(4) 0.0069(4)
C7 0.0165(5) 0.0202(6) 0.0140(5) 0.0027(4) 0.0026(4) 0.0048(4)
C8 0.0173(5) 0.0137(5) 0.0126(5) -0.0005(4) 0.0022(4) 0.0054(4)
C9 0.0222(6) 0.0205(6) 0.0144(5) 0.0051(4) 0.0046(4) 0.0081(5)
C10 0.0228(6) 0.0238(6) 0.0133(5) 0.0028(4) 0.0015(4) 0.0113(5)
C11 0.0183(5) 0.0154(5) 0.0218(6) 0.0042(4) 0.0036(4) 0.0050(4)
C12 0.0183(5) 0.0165(5) 0.0190(5) 0.0048(4) 0.0024(4) 0.0061(4)
C13 0.0255(6) 0.0179(5) 0.0217(6) 0.0076(4) 0.0066(5) 0.0130(5)
N1 0.0209(5) 0.0181(5) 0.0188(5) 0.0076(4) 0.0049(4) 0.0098(4)
N2 0.0148(5) 0.0169(5) 0.0165(5) -0.0025(4) -0.0004(4) 0.0053(4)
O1 0.0312(5) 0.0233(5) 0.0152(4) 0.0026(3) 0.0024(4) 0.0121(4)
O2 0.0403(6) 0.0252(5) 0.0282(5) 0.0113(4) 0.0051(4) 0.0213(5)
O3 0.0470(6) 0.0184(5) 0.0274(5) 0.0042(4) 0.0073(5) 0.0190(5)
Cl1 0.01664(14) 0.01598(14) 0.01746(14) 0.00301(10) -0.00065(10) 0.00419(10)

loop_
_atom_type_symbol
_atom_type_description
_atom_type_scat_dispersion_real
_atom_type_scat_dispersion_imag
_atom_type_scat_source
C C 0.0033 0.0016 'International Tables Vol C Tables 4.2.6.8 and 6.1.1.4'
H H 0.0000 0.0000 'International Tables Vol C Tables 4.2.6.8 and 6.1.1.4'
Cl Cl 0.1484 0.1585 'International Tables Vol C Tables 4.2.6.8 and 6.1.1.4'
N N 0.0061 0.0033 'International Tables Vol C Tables 4.2.6.8 and 6.1.1.4'
O O 0.0106 0.0060 'International Tables Vol C Tables 4.2.6.8 and 6.1.1.4'

loop_
_geom_angle_atom_site_label_1
_geom_angle_atom_site_label_2
_geom_angle_atom_site_label_3
_geom_angle
C2 C1 H1 120.6
C6 C1 H1 120.6
C6 C1 C2 118.87(10)
C1 C2 C3 120.25(10)
C1 C2 C13 116.58(10)
C3 C2 C13 123.16(11)
C2 C3 C7 122.48(11)
C4 C3 C2 118.82(11)
C4 C3 C7 118.69(11)
C3 C4 H4 119.3
C5 C4 C3 121.49(11)
C5 C4 H4 119.3
C4 C5 H5 121.0
C4 C5 C6 117.98(11)
C6 C5 H5 121.0
C1 C6 C5 122.57(11)
C1 C6 N1 118.30(10)
C5 C6 N1 119.10(10)
C3 C7 H7A 108.6
C3 C7 H7B 108.6
H7A C7 H7B 107.5
C8 C7 C3 114.81(10)
C8 C7 H7A 108.6
C8 C7 H7B 108.6
C9 C8 C7 119.18(11)
C12 C8 C7 122.70(11)
C12 C8 C9 118.10(11)
C8 C9 H9 120.0
C10 C9 C8 120.04(12)
C10 C9 H9 120.0
C9 C10 H10 120.1
N2 C10 C9 119.88(11)
N2 C10 H10 120.1
C12 C11 H11 120.2
N2 C11 H11 120.2
N2 C11 C12 119.59(12)
C8 C12 H12 120.0
C11 C12 C8 120.01(11)
C11 C12 H12 120.0
C2 C13 H13 119.1
O3 C13 C2 121.80(12)
O3 C13 H13 119.1
O1 N1 C6 118.46(10)
O1 N1 O2 123.54(11)
O2 N1 C6 117.95(11)
C10 N2 C11 122.39(11)
C10 N2 H2 118.9(14)
C11 N2 H2 118.6(14)

loop_
_geom_bond_atom_site_label_1
_geom_bond_atom_site_label_2
_geom_bond_distance
C1 H1 0.9500
C1 C2 1.4011(15)
C1 C6 1.3776(16)
C2 C3 1.4041(16)
C2 C13 1.4924(16)
C3 C4 1.4012(17)
C3 C7 1.5160(16)
C4 H4 0.9500
C4 C5 1.3886(18)
C5 H5 0.9500
C5 C6 1.3917(16)
C6 N1 1.4702(15)
C7 H7A 0.9900
C7 H7B 0.9900
C7 C8 1.5114(17)
C8 C9 1.3951(16)
C8 C12 1.3931(17)
C9 H9 0.9500
C9 C10 1.3735(18)
C10 H10 0.9500
C10 N2 1.3377(17)
C11 H11 0.9500
C11 C12 1.3800(17)
C11 N2 1.3401(16)
C12 H12 0.9500
C13 H13 0.9500
C13 O3 1.2109(16)
N1 O1 1.2229(14)
N1 O2 1.2281(14)
N2 H2 0.79(2)

loop_
_geom_torsion_atom_site_label_1
_geom_torsion_atom_site_label_2
_geom_torsion_atom_site_label_3
_geom_torsion_atom_site_label_4
_geom_torsion
C1 C2 C3 C4 1.14(18)
C1 C2 C3 C7 -178.44(11)
C1 C2 C13 O3 1.86(19)
C1 C6 N1 O1 3.58(17)
C1 C6 N1 O2 -174.01(12)
C2 C1 C6 C5 -0.81(18)
C2 C1 C6 N1 176.86(10)
C2 C3 C4 C5 -0.74(19)
C2 C3 C7 C8 -94.74(14)
C3 C2 C13 O3 -177.10(13)
C3 C4 C5 C6 -0.40(19)
C3 C7 C8 C9 157.45(11)
C3 C7 C8 C12 -24.34(17)
C4 C3 C7 C8 85.69(14)
C4 C5 C6 C1 1.19(19)
C4 C5 C6 N1 -176.45(11)
C5 C6 N1 O1 -178.67(12)
C5 C6 N1 O2 3.74(18)
C6 C1 C2 C3 -0.39(17)
C6 C1 C2 C13 -179.38(11)
C7 C3 C4 C5 178.85(12)
C7 C8 C9 C10 178.43(11)
C7 C8 C12 C11 -178.17(12)
C8 C9 C10 N2 -0.19(19)
C9 C8 C12 C11 0.06(18)
C9 C10 N2 C11 0.03(19)
C12 C8 C9 C10 0.14(18)
C12 C11 N2 C10 0.17(19)
C13 C2 C3 C4 -179.94(11)
C13 C2 C3 C7 0.49(18)
N2 C11 C12 C8 -0.21(19)
